data_2102979
loop_
_publ_author_name
'Wardell, Solange M. S. V.'
'de Souza, Marcus V. N.'
'Wardell, James L.'
'Low, John N.'
'Glidewell, Christopher'

_publ_section_title
;
 Supramolecular structures in <i>N</i>-isonicotinoyl
 arylaldehydehydrazones: multiple hydrogen-bonding modes in series of
 geometric isomers
;
_journal_coeditor_code BM5048
_journal_issue 6
_journal_name_full 'Acta Crystallographica Section B'
_journal_page_first 879
_journal_page_last 895
_journal_paper_doi 10.1107/S0108768107036270
_journal_volume 63
_journal_year 2007
_chemical_formula_moiety 'C13 H10 Br N3 O'
_chemical_formula_sum 'C13 H10 Br N3 O'
_chemical_formula_weight 304.15
_chemical_name_systematic
;
N-isonicotinoyl 2-bromobenzaldehydehydrazone
;
_space_group_IT_number 14
_symmetry_cell_setting monoclinic
_symmetry_space_group_name_Hall '-P 2ybc'
_symmetry_space_group_name_H-M 'P 1 21/c 1'
_atom_sites_solution_hydrogens geom
_atom_sites_solution_primary direct
_atom_sites_solution_secondary difmap
_cell_angle_alpha 90.00
_cell_angle_beta 99.297(3)
_cell_angle_gamma 90.00
_cell_formula_units_Z 4
_cell_length_a 8.0268(2)
_cell_length_b 6.7134(3)
_cell_length_c 22.5024(10)
_cell_measurement_reflns_used 2746
_cell_measurement_temperature 120(2)
_cell_measurement_theta_max 27.65
_cell_measurement_theta_min 3.17
_cell_volume 1196.66(8)
_computing_cell_refinement 'DENZO (Otwinowski & Minor, 1997) & COLLECT'
_computing_data_collection 'COLLECT (Hooft, 1999)'
_computing_data_reduction 'DENZO & COLLECT'
_computing_molecular_graphics 'PLATON (Spek, 2003)'
_computing_publication_material 'SHELXL-97 & PRPKAPPA (Ferguson, 1999)'
_computing_structure_refinement 'OSCAIL and SHELXL-97 (Sheldrick, 1997)'
_computing_structure_solution 'OSCAIL (McArdle, 2003) & SHELXS-97 (Sheldrick, 1997)'
_diffrn_ambient_temperature 120(2)
_diffrn_detector_area_resol_mean 9.091
_diffrn_measured_fraction_theta_full 0.995
_diffrn_measured_fraction_theta_max 0.979
_diffrn_measurement_device_type 'Bruker-Nonius KappaCCD'
_diffrn_measurement_method '\f & \w scans'
_diffrn_radiation_monochromator graphite
_diffrn_radiation_source 'Bruker-Nonius FR591 rotating anode'
_diffrn_radiation_type 'Mo K\a'
_diffrn_radiation_wavelength 0.71073
_diffrn_reflns_av_R_equivalents 0.0621
_diffrn_reflns_av_sigmaI/netI 0.0573
_diffrn_reflns_limit_h_max 10
_diffrn_reflns_limit_h_min -9
_diffrn_reflns_limit_k_max 8
_diffrn_reflns_limit_k_min -8
_diffrn_reflns_limit_l_max 29
_diffrn_reflns_limit_l_min -29
_diffrn_reflns_number 11911
_diffrn_reflns_theta_full 25.00
_diffrn_reflns_theta_max 27.65
_diffrn_reflns_theta_min 3.17
_diffrn_standards_decay_% 0
_diffrn_standards_number 0
_exptl_absorpt_coefficient_mu 3.425
_exptl_absorpt_correction_T_max 0.935
_exptl_absorpt_correction_T_min 0.654
_exptl_absorpt_correction_type multi-scan
_exptl_absorpt_process_details 'SADABS 2.10 (Sheldrick, 2003)'
_exptl_crystal_colour colourless
_exptl_crystal_density_diffrn 1.688
_exptl_crystal_density_method 'not measured'
_exptl_crystal_description lath
_exptl_crystal_F_000 608
_exptl_crystal_size_max 0.12
_exptl_crystal_size_mid 0.03
_exptl_crystal_size_min 0.02
_refine_diff_density_max 0.454
_refine_diff_density_min -0.580
_refine_ls_extinction_method none
_refine_ls_goodness_of_fit_ref 1.061
_refine_ls_hydrogen_treatment constr
_refine_ls_matrix_type full
_refine_ls_number_parameters 163
_refine_ls_number_reflns 2746
_refine_ls_number_restraints 0
_refine_ls_restrained_S_all 1.061
_refine_ls_R_factor_all 0.0596
_refine_ls_R_factor_gt 0.0410
_refine_ls_shift/su_max 0.000
_refine_ls_shift/su_mean 0.000
_refine_ls_structure_factor_coef Fsqd
_refine_ls_weighting_details 'w=1/[\s^2^(Fo^2^)+(0.0225P)^2^+1.7209P] where P=(Fo^2^+2Fc^2^)/3'
_refine_ls_weighting_scheme calc
_refine_ls_wR_factor_gt 0.0848
_refine_ls_wR_factor_ref 0.0926
_reflns_number_gt 2182
_reflns_number_total 2746
_reflns_threshold_expression I>2\s(I)
_cod_data_source_file bm5048.cif
_cod_data_source_block VIII
_cod_depositor_comments
;
The following automatic conversions were performed:
'_exptl_absorpt_correction_type' value 'Multi-scan' changed to
'multi-scan' according to
'/home/saulius/struct/CIF-dictionaries/cif_core.dic' dictionary named
'cif_core.dic' version 2.4.1 from 2010-06-29.

Automatic conversion script
Id: cif_fix_enum 1527 2010-12-29 10:47:43Z saulius 

The following automatic conversions were performed:

'_exptl_absorpt_correction_type' value 'Multi-scan' changed to
'multi-scan' according to
/home/saulius/struct/CIF-dictionaries/cif_core.dic dictionary named
'cif_core.dic' version 2.4.1 from 2010-06-29.

Automatic conversion script
Id: cif_fix_values 1715 2011-07-08 13:25:40Z adriana 
;
_cod_original_sg_symbol_H-M 'P 21/c'
_cod_database_code 2102979

loop_
_symmetry_equiv_pos_as_xyz
'x, y, z'
'-x, y+1/2, -z+1/2'
'-x, -y, -z'
'x, -y-1/2, z-1/2'

loop_
_atom_site_type_symbol
_atom_site_label
_atom_site_fract_x
_atom_site_fract_y
_atom_site_fract_z
_atom_site_U_iso_or_equiv
_atom_site_adp_type
_atom_site_calc_flag
_atom_site_refinement_flags
_atom_site_occupancy
N N11 -0.0743(3) 0.1663(4) 0.67403(12) 0.0203(6) Uani d . 1
C C12 0.0136(4) 0.3048(5) 0.64913(14) 0.0200(6) Uani d . 1
C C13 0.1868(4) 0.3046(5) 0.65474(14) 0.0179(6) Uani d . 1
C C14 0.2776(3) 0.1554(4) 0.68826(13) 0.0151(6) Uani d . 1
C C15 0.1892(4) 0.0128(5) 0.71467(14) 0.0184(6) Uani d . 1
C C16 0.0146(4) 0.0233(5) 0.70585(14) 0.0218(7) Uani d . 1
C C17 0.4682(3) 0.1487(4) 0.70088(13) 0.0150(6) Uani d . 1
O O1 0.5423(2) 0.1039(3) 0.75071(9) 0.0197(5) Uani d . 1
N N17 0.5537(3) 0.1969(4) 0.65575(11) 0.0150(5) Uani d . 1
N N27 0.4743(3) 0.2120(4) 0.59707(11) 0.0147(5) Uani d . 1
C C27 0.5722(4) 0.2340(4) 0.55812(13) 0.0156(6) Uani d . 1
C C21 0.5022(4) 0.2478(4) 0.49409(13) 0.0144(6) Uani d . 1
C C22 0.6039(4) 0.2648(4) 0.44941(14) 0.0169(6) Uani d . 1
Br Br22 0.84348(4) 0.27171(5) 0.470142(14) 0.02685(13) Uani d . 1
C C23 0.5372(4) 0.2772(4) 0.38870(14) 0.0188(6) Uani d . 1
C C24 0.3636(4) 0.2694(4) 0.37134(14) 0.0210(7) Uani d . 1
C C25 0.2599(4) 0.2477(4) 0.41460(14) 0.0198(7) Uani d . 1
C C26 0.3274(4) 0.2390(4) 0.47474(14) 0.0183(6) Uani d . 1
H H12 -0.0472 0.4085 0.6264 0.024 Uiso calc R 1
H H13 0.2434 0.4051 0.6360 0.022 Uiso calc R 1
H H15 0.2471 -0.0906 0.7384 0.022 Uiso calc R 1
H H16 -0.0451 -0.0771 0.7235 0.026 Uiso calc R 1
H H17 0.6731 0.1758 0.6597 0.018 Uiso d R 1
H H27 0.6908 0.2415 0.5708 0.019 Uiso calc R 1
H H23 0.6095 0.2908 0.3594 0.023 Uiso calc R 1
H H24 0.3158 0.2788 0.3300 0.025 Uiso calc R 1
H H25 0.1411 0.2388 0.4026 0.024 Uiso calc R 1
H H26 0.2541 0.2268 0.5037 0.022 Uiso calc R 1

loop_
_atom_site_aniso_label
_atom_site_aniso_U_11
_atom_site_aniso_U_22
_atom_site_aniso_U_33
_atom_site_aniso_U_12
_atom_site_aniso_U_13
_atom_site_aniso_U_23
N11 0.0126(12) 0.0304(16) 0.0181(14) -0.0005(10) 0.0025(10) -0.0026(12)
C12 0.0218(15) 0.0204(17) 0.0175(16) 0.0015(12) 0.0019(12) 0.0008(13)
C13 0.0179(14) 0.0189(16) 0.0176(16) -0.0013(11) 0.0049(12) -0.0009(12)
C14 0.0154(14) 0.0188(16) 0.0119(15) 0.0009(11) 0.0042(11) -0.0031(12)
C15 0.0176(14) 0.0239(17) 0.0140(16) -0.0014(12) 0.0034(11) 0.0031(13)
C16 0.0207(15) 0.0273(18) 0.0171(17) -0.0055(12) 0.0027(12) 0.0049(13)
C17 0.0164(14) 0.0168(16) 0.0115(15) -0.0017(11) 0.0018(11) -0.0021(12)
O1 0.0188(11) 0.0278(13) 0.0116(11) -0.0014(9) -0.0003(8) 0.0033(9)
N17 0.0117(11) 0.0225(14) 0.0107(13) 0.0005(9) 0.0015(9) -0.0012(10)
N27 0.0141(11) 0.0190(13) 0.0107(12) -0.0003(9) 0.0017(9) -0.0015(10)
C27 0.0163(14) 0.0154(15) 0.0145(15) 0.0005(11) 0.0004(11) -0.0022(12)
C21 0.0179(14) 0.0142(15) 0.0112(14) 0.0012(10) 0.0028(11) -0.0011(11)
C22 0.0173(14) 0.0153(15) 0.0185(16) -0.0017(11) 0.0042(11) 0.0000(12)
Br22 0.01710(18) 0.0442(2) 0.02051(19) -0.00275(13) 0.00674(12) 0.00206(15)
C23 0.0277(16) 0.0138(15) 0.0165(16) -0.0024(12) 0.0087(12) -0.0008(12)
C24 0.0288(17) 0.0207(17) 0.0131(16) 0.0003(13) 0.0021(12) 0.0013(13)
C25 0.0192(15) 0.0207(17) 0.0183(16) 0.0039(12) -0.0005(12) -0.0002(13)
C26 0.0180(15) 0.0194(16) 0.0181(16) 0.0004(11) 0.0045(12) -0.0016(13)

loop_
_atom_type_symbol
_atom_type_description
_atom_type_scat_dispersion_real
_atom_type_scat_dispersion_imag
_atom_type_scat_source
C C 0.0033 0.0016 'International Tables Vol C Tables 4.2.6.8 and 6.1.1.4'
H H 0.0000 0.0000 'International Tables Vol C Tables 4.2.6.8 and 6.1.1.4'
Br Br -0.2901 2.4595 'International Tables Vol C Tables 4.2.6.8 and 6.1.1.4'
N N 0.0061 0.0033 'International Tables Vol C Tables 4.2.6.8 and 6.1.1.4'
O O 0.0106 0.0060 'International Tables Vol C Tables 4.2.6.8 and 6.1.1.4'

loop_
_geom_angle_atom_site_label_1
_geom_angle_atom_site_label_2
_geom_angle_atom_site_label_3
_geom_angle
_geom_angle_publ_flag
C16 N11 C12 116.8(3) no
N11 C12 C13 123.5(3) no
N11 C12 H12 118.2 no
C13 C12 H12 118.2 no
C12 C13 C14 119.0(3) no
C12 C13 H13 120.5 no
C14 C13 H13 120.5 no
C15 C14 C13 118.2(3) no
C15 C14 C17 118.2(3) no
C13 C14 C17 123.4(3) no
C14 C15 C16 118.8(3) no
C14 C15 H15 120.6 no
C16 C15 H15 120.6 no
N11 C16 C15 123.7(3) no
N11 C16 H16 118.1 no
C15 C16 H16 118.1 no
O1 C17 N17 121.2(2) no
O1 C17 C14 120.6(3) no
N17 C17 C14 118.2(3) no
C17 N17 N27 121.8(2) no
C17 N17 H17 121.0 no
N27 N17 H17 113.7 no
C27 N27 N17 115.3(2) no
N27 C27 C21 120.2(3) no
N27 C27 H27 119.9 no
C21 C27 H27 119.9 no
C22 C21 C26 116.8(3) no
C22 C21 C27 122.5(3) no
C26 C21 C27 120.6(3) no
C23 C22 C21 122.4(3) no
C23 C22 Br22 117.0(2) no
C21 C22 Br22 120.6(2) no
C24 C23 C22 119.1(3) no
C24 C23 H23 120.5 no
C22 C23 H23 120.5 no
C23 C24 C25 119.7(3) no
C23 C24 H24 120.1 no
C25 C24 H24 120.1 no
C26 C25 C24 120.6(3) no
C26 C25 H25 119.7 no
C24 C25 H25 119.7 no
C25 C26 C21 121.3(3) no
C25 C26 H26 119.4 no
C21 C26 H26 119.4 no

loop_
_geom_bond_atom_site_label_1
_geom_bond_atom_site_label_2
_geom_bond_distance
_geom_bond_publ_flag
N11 C16 1.334(4) no
N11 C12 1.343(4) no
C12 C13 1.375(4) no
C12 H12 0.95 no
C13 C14 1.388(4) no
C13 H13 0.95 no
C14 C15 1.382(4) no
C14 C17 1.511(4) no
C15 C16 1.385(4) no
C15 H15 0.95 no
C16 H16 0.95 no
C17 O1 1.219(3) no
C17 N17 1.353(4) no
N17 N27 1.374(3) no
N17 H17 0.9588 no
N27 C27 1.276(4) no
C27 C21 1.462(4) no
C27 H27 0.95 no
C21 C22 1.398(4) no
C21 C26 1.402(4) no
C22 C23 1.387(4) no
C22 Br22 1.905(3) no
C23 C24 1.386(4) no
C23 H23 0.95 no
C24 C25 1.387(4) no
C24 H24 0.95 no
C25 C26 1.375(4) no
C25 H25 0.95 no
C26 H26 0.95 no

loop_
_geom_hbond_atom_site_label_D
_geom_hbond_atom_site_label_H
_geom_hbond_atom_site_label_A
_geom_hbond_site_symmetry_A
_geom_hbond_distance_DH
_geom_hbond_distance_HA
_geom_hbond_distance_DA
_geom_hbond_angle_DHA
_geom_hbond_publ_flag
N17 H17 N11 1_655 0.96 2.00 2.955(3) 172 no
C23 H23 O1 4_565 0.95 2.52 3.213(4) 130 no
C16 H16 Cg3 2_556 0.95 2.87 3.743(3) 154 no

loop_
_geom_torsion_atom_site_label_1
_geom_torsion_atom_site_label_2
_geom_torsion_atom_site_label_3
_geom_torsion_atom_site_label_4
_geom_torsion
_geom_torsion_publ_flag
C16 N11 C12 C13 0.3(5) no
N11 C12 C13 C14 -0.7(5) no
C12 C13 C14 C15 0.0(4) no
C12 C13 C14 C17 -175.7(3) no
C13 C14 C15 C16 0.9(4) no
C17 C14 C15 C16 176.8(3) no
C12 N11 C16 C15 0.7(5) no
C14 C15 C16 N11 -1.3(5) no
C15 C14 C17 O1 -37.8(4) no
C13 C14 C17 O1 137.9(3) no
C15 C14 C17 N17 143.3(3) no
C13 C14 C17 N17 -41.0(4) no
O1 C17 N17 N27 167.9(3) no
C14 C17 N17 N27 -13.2(4) no
C17 N17 N27 C27 -171.7(3) no
N17 N27 C27 C21 178.8(2) no
N27 C27 C21 C22 -177.6(3) no
N27 C27 C21 C26 0.6(4) no
C26 C21 C22 C23 1.5(4) no
C27 C21 C22 C23 179.8(3) no
C26 C21 C22 Br22 -178.5(2) no
C27 C21 C22 Br22 -0.2(4) no
C21 C22 C23 C24 -1.1(4) no
Br22 C22 C23 C24 178.9(2) no
C22 C23 C24 C25 -0.5(4) no
C23 C24 C25 C26 1.7(4) no
C24 C25 C26 C21 -1.2(4) no
C22 C21 C26 C25 -0.3(4) no
C27 C21 C26 C25 -178.7(3) no

loop_
_cod_related_entry_id
_cod_related_entry_database
_cod_related_entry_code
1 ChemSpider 5264533
